data_4002077
loop_
_publ_author_name
'Corbel, Gwena\"el'
'Selmi, Ania'
'Suard, Emmanuelle'
'Lacorre, Philippe'

_publ_section_title
;
 &#x201C;Free&#x201D; Volume Expansion and Formation Enthalpy of Defects
 as Key Parameters Tuning the Oxide Ionic Conductivity in Derivatives of
 \b-La2Mo2O9
;
_journal_issue 23
_journal_name_full 'Chemistry of Materials'
_journal_page_first 6838
_journal_paper_doi 10.1021/cm503461x
_journal_volume 26
_journal_year 2014
_chemical_formula_analytical La1.85Ba0.15Mo2O8.925
_chemical_formula_structural La1.85Ba0.15Mo2O8.925
_chemical_formula_sum 'Ba0.15 La1.85 Mo2 O8.924'
_chemical_formula_weight 612.233
_chemical_formula_weight_meas 612.251
_chemical_name_common
;
LAMOX
;
_chemical_name_structure_type
;
beta-La2Mo2O9
;
_space_group_IT_number 198
_symmetry_Int_Tables_number 198
_symmetry_space_group_name_Hall 'P 2ac 2ab 3'
_symmetry_space_group_name_H-M 'P 21 3'
_audit_creation_date 2002-04-25
_audit_creation_method 'Created with CONVERT.DLL (www.crystalimpact.com)'
_audit_update_record 2002-04-25
_cell_angle_alpha 90.000
_cell_angle_beta 90.000
_cell_angle_gamma 90.000
_cell_formula_units_Z 2
_cell_length_a 7.2201(2)
_cell_length_b 7.2201(2)
_cell_length_c 7.2201(2)
_cell_volume 376.383(18)
_cod_data_source_file cm503461x_si_002.cif
_cod_data_source_block La1.85Ba0.15Mo2O8.925-400C
_cod_depositor_comments 'Adding full bibliography for 4002073--4002082.cif.'
_cod_original_cell_volume 376.4(0)
_cod_original_sg_symbol_Hall P_2ac_2ab_3
_cod_original_formula_sum 'La1.85 Ba0.15 Mo2 O8.924'
_cod_database_code 4002077

loop_
_symmetry_equiv_pos_site_id
_symmetry_equiv_pos_as_xyz
1 x,y,z
2 z,x,y
3 y,z,x
4 1/2-y,-z,1/2+x
5 1/2+z,1/2-x,-y
6 -y,1/2+z,1/2-x
7 1/2-z,-x,1/2+y
8 -z,1/2+x,1/2-y
9 1/2+y,1/2-z,-x
10 1/2-x,-y,1/2+z
11 1/2+x,1/2-y,-z
12 -x,1/2+y,1/2-z

loop_
_atom_site_aniso_label
_atom_site_aniso_U_11
_atom_site_aniso_U_22
_atom_site_aniso_U_33
_atom_site_aniso_U_12
_atom_site_aniso_U_13
_atom_site_aniso_U_23
La 0.02196(51) 0.02196(51) 0.02196(51) -0.00537(48) -0.00537(48) -0.00537(48)
Ba 0.02196(51) 0.02196(51) 0.02196(51) -0.00537(48) -0.00537(48) -0.00537(48)
Mo 0.01815(34) 0.01815(34) 0.01815(34) -0.00161(68) -0.00161(68) -0.00161(68)
O1 0.03565(95) 0.03565(95) 0.03565(95) -0.00464(109) -0.00464(109) -0.00464(109)
O2 0.01883(112) 0.08230(269) 0.02879(125) -0.00102(134) 0.00280(131) 0.01843(249)
O3 0.01883(112) 0.08230(269) 0.02879(125) -0.00102(134) 0.00280(131) 0.01843(249)

loop_
_atom_site_label
_atom_site_type_symbol
_atom_site_fract_x
_atom_site_fract_y
_atom_site_fract_z
_atom_site_occupancy
_atom_site_symmetry_multiplicity
_atom_site_Wyckoff_symbol
_atom_site_calc_flag
La La+3 0.8536(3) 0.8536(3) 0.8536(3) 0.925 4 a d
Ba Ba+2 0.8536(3) 0.8536(3) 0.8536(3) 0.075 4 a d
Mo Mo+6 0.1702(5) 0.1702(5) 0.1702(5) 1.000 4 a d
O1 O-2 0.3179(7) 0.3179(7) 0.3179(7) 1.000 4 a d
O2 O-2 0.9857(6) 0.175(1) 0.335(1) 0.852(7) 12 b d
O3 O-2 0.916(2) 0.611(3) 0.550(2) 0.302(7) 12 b d

loop_
_geom_angle_atom_site_label_1
_geom_angle_atom_site_label_2
_geom_angle_atom_site_label_3
_geom_angle_site_symmetry_1
_geom_angle_site_symmetry_3
_geom_angle
_geom_angle_publ_flag
La La La 6_756 5_567 92.70(6) no
La La La 6_756 6_746 108.69(6) no
La La La 7_675 12_746 145.13(7) no
La La La 7_675 9_567 92.70(6) no
La La La 4_675 6_746 145.13(7) no
La La La 4_675 5_567 92.70(6) no
La La La 7_675 12_756 92.70(6) no
La La La 4_674 6_746 105.86(6) no
La La La 12_746 5_467 105.86(6) no
La La La 4_674 5_467 105.86(6) no
La La Mo 7_674 7_665 92.54(8) no
La La Mo 12_756 7_665 58.23(7) no
La La La 5_567 5_467 108.69(6) no

loop_
_geom_contact_atom_site_label_1
_geom_contact_atom_site_label_2
_geom_contact_site_symmetry_2
_geom_contact_distance
_geom_contact_publ_flag
Mo O1 . 1.8471(62) no
O2 O1 1_655 2.6139(70) no
O2 O2 3_654 3.0924(96) no
O2 O2 2_645 3.0924(77) no
